data_4132445
loop_
_publ_author_name
'Li, Lina'
'Shang, Xiaoying'
'Wang, Sasa'
'Dong, Ningning'
'Ji, Chengmin'
'Chen, Xueyuan'
'Zhao, Sangen'
'Wang, Jun'
'Sun, Zhihua'
'Hong, Maochun'
'Luo, Junhua'

_publ_section_title
;
 Bilayered Hybrid Perovskite Ferroelectric with Giant Two-Photon
 Absorption.
;
_journal_issue 22
_journal_name_full 'Journal of the American Chemical Society'
_journal_page_first 6806
_journal_page_last 6809
_journal_paper_doi 10.1021/jacs.8b04014
_journal_volume 140
_journal_year 2018
_chemical_formula_sum 'C9 H29 Br7 N4 Pb2'
_chemical_formula_weight 1167.11
_space_group_IT_number 36
_space_group_name_Hall 'C 2c -2'
_space_group_name_H-M_alt 'C m c 21'
_symmetry_cell_setting orthorhombic
_symmetry_space_group_name_H-M 'C m c 21'
_atom_sites_solution_hydrogens geom
_atom_sites_solution_primary direct
_atom_sites_solution_secondary difmap
_audit_creation_method SHELXL-97
_cell_angle_alpha 90.00
_cell_angle_beta 90.00
_cell_angle_gamma 90.00
_cell_formula_units_Z 4
_cell_length_a 38.910(3)
_cell_length_b 8.4458(5)
_cell_length_c 8.3420(6)
_cell_measurement_reflns_used 2021
_cell_measurement_temperature 293(2)
_cell_measurement_theta_max 29.2760
_cell_measurement_theta_min 4.1930
_cell_volume 2741.4(3)
_computing_structure_refinement 'SHELXL-97 (Sheldrick, 1997)'
_computing_structure_solution 'SHELXS-97 (Sheldrick, 1990)'
_diffrn_ambient_temperature 293(2)
_diffrn_measured_fraction_theta_full 0.996
_diffrn_measured_fraction_theta_max 0.996
_diffrn_measurement_device_type 'SuperNova, Dual, Cu at zero, Atlas'
_diffrn_radiation_monochromator graphite
_diffrn_radiation_source 'fine-focus sealed tube'
_diffrn_radiation_type MoK\a
_diffrn_radiation_wavelength 0.71073
_diffrn_reflns_av_R_equivalents 0.0773
_diffrn_reflns_av_sigmaI/netI 0.0729
_diffrn_reflns_limit_h_max 32
_diffrn_reflns_limit_h_min -48
_diffrn_reflns_limit_k_max 10
_diffrn_reflns_limit_k_min -8
_diffrn_reflns_limit_l_max 10
_diffrn_reflns_limit_l_min -7
_diffrn_reflns_number 4605
_diffrn_reflns_theta_full 26.36
_diffrn_reflns_theta_max 26.36
_diffrn_reflns_theta_min 3.47
_exptl_absorpt_coefficient_mu 22.471
_exptl_absorpt_correction_T_max 1.00000
_exptl_absorpt_correction_T_min 0.33577
_exptl_crystal_density_diffrn 2.828
_exptl_crystal_density_method 'not measured'
_exptl_crystal_description block
_exptl_crystal_F_000 2080
_refine_diff_density_max 3.752
_refine_diff_density_min -2.983
_refine_diff_density_rms 0.456
_refine_ls_abs_structure_details 'Flack H D (1983), Acta Cryst. A39, 876-881'
_refine_ls_abs_structure_Flack 0.04(7)
_refine_ls_extinction_coef 0.00011(10)
_refine_ls_extinction_expression Fc^*^=kFc[1+0.001xFc^2^\l^3^/sin(2\q)]^-1/4^
_refine_ls_extinction_method SHELXL
_refine_ls_goodness_of_fit_ref 1.038
_refine_ls_hydrogen_treatment mixed
_refine_ls_matrix_type full
_refine_ls_number_parameters 109
_refine_ls_number_reflns 2433
_refine_ls_number_restraints 7
_refine_ls_restrained_S_all 1.037
_refine_ls_R_factor_all 0.1042
_refine_ls_R_factor_gt 0.0908
_refine_ls_shift/su_max 0.000
_refine_ls_shift/su_mean 0.000
_refine_ls_structure_factor_coef Fsqd
_refine_ls_weighting_details 'calc w=1/[\s^2^(Fo^2^)+(0.1628P)^2^+0.0000P] where P=(Fo^2^+2Fc^2^)/3'
_refine_ls_weighting_scheme calc
_refine_ls_wR_factor_gt 0.2297
_refine_ls_wR_factor_ref 0.2516
_reflns_number_gt 1871
_reflns_number_total 2433
_reflns_threshold_expression >2sigma(I)
_cod_data_source_file ja8b04014_si_002.cif
_cod_data_source_block e:293K
_cod_depositor_comments
;
The following automatic conversions were performed:

data item '_symmetry_cell_setting' value 'Orthorhombic' was changed
to 'orthorhombic' in accordance with the
/home/saulius/struct/COD-crude-data/automatic-downloads/DataCite-retrospective/ACS/depositions/lib/dictionaries/cif_core.dic
dictionary named 'cif_core.dic' version 2.4.2 last updated on
2011-04-26.

Automatic conversion script
Id: cif_fix_values 6909 2019-04-08 15:41:33Z antanas 
;
_cod_original_sg_symbol_H-M Cmc21
_cod_database_code 4132445

loop_
_symmetry_equiv_pos_as_xyz
'x, y, z'
'-x, -y, z+1/2'
'-x, y, z'
'x, -y, z+1/2'
'x+1/2, y+1/2, z'
'-x+1/2, -y+1/2, z+1/2'
'-x+1/2, y+1/2, z'
'x+1/2, -y+1/2, z+1/2'

loop_
_atom_site_label
_atom_site_type_symbol
_atom_site_fract_x
_atom_site_fract_y
_atom_site_fract_z
_atom_site_U_iso_or_equiv
_atom_site_adp_type
_atom_site_occupancy
_atom_site_symmetry_multiplicity
_atom_site_calc_flag
_atom_site_refinement_flags
Pb1 Pb 0.92033(2) 0.75211(10) 0.7634(6) 0.0519(4) Uani 1 1 d .
Br2 Br 0.92554(8) 0.5359(4) 0.4758(5) 0.0749(9) Uani 1 1 d .
Br1 Br 1.0000 0.7585(5) 0.7661(13) 0.0744(11) Uani 1 2 d S
Br3 Br 0.91912(9) 0.9638(4) 1.0489(5) 0.0870(12) Uani 1 1 d .
Br4 Br 0.84657(8) 0.7050(4) 0.7883(6) 0.0832(10) Uani 1 1 d .
N2 N 1.0000 0.829(7) 0.383(6) 0.133(19) Uani 1 2 d SD
H2A H 1.0000 0.7481 0.4496 0.159 Uiso 1 2 calc SR
H2B H 1.0000 0.9264 0.4212 0.159 Uiso 1 2 calc SR
N1 N 1.0000 0.646(5) 0.176(6) 0.104(14) Uani 1 2 d SD
H1A H 1.0000 0.5766 0.2548 0.125 Uiso 1 2 calc SR
H1B H 1.0000 0.6127 0.0758 0.125 Uiso 1 2 calc SR
C4 C 1.0000 0.802(6) 0.208(6) 0.12(2) Uani 1 2 d SD
H4B H 1.0000 0.8607 0.1055 0.144 Uiso 1 2 d SR
N3 N 0.8639(8) 0.315(3) 0.705(3) 0.090(8) Uani 1 1 d D
H3A H 0.8618 0.2894 0.5997 0.136 Uiso 1 1 calc R
H3B H 0.8864 0.3090 0.7344 0.136 Uiso 1 1 calc R
H3C H 0.8560 0.4145 0.7220 0.136 Uiso 1 1 calc R
C5 C 0.8435(8) 0.201(5) 0.803(7) 0.14(2) Uani 1 1 d D
H5A H 0.8494 0.2169 0.9178 0.166 Uiso 1 1 calc R
H5B H 0.8504 0.0919 0.7742 0.166 Uiso 1 1 calc R
C6 C 0.8051(8) 0.215(7) 0.785(9) 0.24(6) Uani 1 1 d D
H6A H 0.7977 0.3247 0.8087 0.284 Uiso 1 1 calc R
H6B H 0.7984 0.1899 0.6733 0.284 Uiso 1 1 calc R
C7 C 0.7878(10) 0.102(6) 0.899(9) 0.20(3) Uani 1 1 d D
H7A H 0.7906 -0.0078 0.8583 0.236 Uiso 1 1 calc R
H7B H 0.7991 0.1082 1.0048 0.236 Uiso 1 1 calc R
C8 C 0.7507(11) 0.136(8) 0.917(10) 0.21(4) Uani 1 1 d D
H8A H 0.7477 0.2278 0.9884 0.322 Uiso 1 1 calc R
H8B H 0.7391 0.0441 0.9640 0.322 Uiso 1 1 calc R
H8C H 0.7407 0.1599 0.8123 0.322 Uiso 1 1 calc R

loop_
_atom_site_aniso_label
_atom_site_aniso_U_11
_atom_site_aniso_U_22
_atom_site_aniso_U_33
_atom_site_aniso_U_23
_atom_site_aniso_U_13
_atom_site_aniso_U_12
Pb1 0.0568(6) 0.0560(6) 0.0430(7) -0.0002(3) -0.0003(5) -0.0002(3)
Br2 0.0878(17) 0.074(2) 0.063(2) -0.0179(15) -0.0031(15) -0.0029(13)
Br1 0.062(2) 0.090(3) 0.072(3) 0.0020(18) 0.000 0.000
Br3 0.113(3) 0.085(3) 0.063(2) -0.027(2) 0.0083(16) -0.0161(15)
Br4 0.0590(14) 0.0935(19) 0.097(3) -0.005(3) 0.0006(16) 0.0025(14)
N2 0.18(6) 0.11(4) 0.11(4) 0.00(3) 0.000 0.000
N1 0.17(4) 0.09(2) 0.056(19) 0.01(2) 0.000 0.000
C4 0.08(3) 0.18(8) 0.10(5) -0.01(5) 0.000 0.000
N3 0.096(18) 0.097(18) 0.078(16) -0.030(14) 0.046(14) -0.006(15)
C5 0.065(19) 0.11(3) 0.24(7) 0.08(4) -0.01(3) 0.01(2)
C6 0.09(3) 0.20(6) 0.42(17) -0.03(8) 0.12(8) -0.01(3)
C7 0.07(3) 0.15(5) 0.37(10) 0.03(5) 0.07(4) -0.03(3)
C8 0.21(7) 0.16(6) 0.27(9) 0.11(7) -0.05(7) -0.07(5)

loop_
_atom_type_symbol
_atom_type_description
_atom_type_scat_dispersion_real
_atom_type_scat_dispersion_imag
_atom_type_scat_source
C C 0.0033 0.0016 'International Tables Vol C Tables 4.2.6.8 and 6.1.1.4'
H H 0.0000 0.0000 'International Tables Vol C Tables 4.2.6.8 and 6.1.1.4'
N N 0.0061 0.0033 'International Tables Vol C Tables 4.2.6.8 and 6.1.1.4'
Br Br -0.2901 2.4595 'International Tables Vol C Tables 4.2.6.8 and 6.1.1.4'
Pb Pb -3.3944 10.1111 'International Tables Vol C Tables 4.2.6.8 and 6.1.1.4'

loop_
_geom_angle_atom_site_label_1
_geom_angle_atom_site_label_2
_geom_angle_atom_site_label_3
_geom_angle
_geom_angle_site_symmetry_1
_geom_angle_site_symmetry_3
Br4 Pb1 Br3 90.55(13) . .
Br4 Pb1 Br3 97.87(11) . 4_574
Br3 Pb1 Br3 89.80(4) . 4_574
Br4 Pb1 Br2 85.06(10) . 4_565
Br3 Pb1 Br2 90.89(19) . 4_565
Br3 Pb1 Br2 176.98(11) 4_574 4_565
Br4 Pb1 Br2 92.30(12) . .
Br3 Pb1 Br2 177.04(10) . .
Br3 Pb1 Br2 90.62(19) 4_574 .
Br2 Pb1 Br2 88.54(4) 4_565 .
Br4 Pb1 Br1 171.76(16) . .
Br3 Pb1 Br1 89.98(18) . .
Br3 Pb1 Br1 90.35(16) 4_574 .
Br2 Pb1 Br1 86.71(15) 4_565 .
Br2 Pb1 Br1 87.08(18) . .
Pb1 Br2 Pb1 161.7(2) 4_564 .
Pb1 Br1 Pb1 177.8(2) 3_755 .
Pb1 Br3 Pb1 163.5(2) . 4_575
N1 C4 N2 110(5) . .
N3 C5 C6 115(3) . .
C7 C6 C5 109(3) . .
C8 C7 C6 112(4) . .

loop_
_geom_bond_atom_site_label_1
_geom_bond_atom_site_label_2
_geom_bond_distance
_geom_bond_site_symmetry_2
Pb1 Br4 2.905(3) .
Pb1 Br3 2.979(6) .
Pb1 Br3 2.993(5) 4_574
Pb1 Br2 3.016(5) 4_565
Pb1 Br2 3.022(6) .
Pb1 Br1 3.1005(8) .
Br2 Pb1 3.016(5) 4_564
Br1 Pb1 3.1005(8) 3_755
Br3 Pb1 2.993(5) 4_575
N2 C4 1.48(2) .
N1 C4 1.35(2) .
N3 C5 1.490(19) .
C5 C6 1.51(2) .
C6 C7 1.51(2) .
C7 C8 1.48(2) .
